data_4021508
loop_
_publ_author_name
'Larry E. Overman'
'Emile J. Velthuisen'

_publ_section_title
;
 Scope and Facial Selectivity of the Prins-Pinacol Synthesis
 of Attached Rings
;
_journal_name_full 'Journal of Organic Chemistry'
_journal_page_first 1581
_journal_page_last 1587
_journal_paper_doi 10.1021/jo0522862
_journal_volume 71
_journal_year 2006
_chemical_formula_sum 'C22 H34 N2 O3 S'
_chemical_formula_weight 406.57
_chemical_name_systematic
; 
 ? 
;
_space_group_IT_number 4
_symmetry_cell_setting monoclinic
_symmetry_space_group_name_Hall 'P 2yb'
_symmetry_space_group_name_H-M 'P 1 21 1'
_atom_sites_solution_hydrogens geom
_atom_sites_solution_primary direct
_atom_sites_solution_secondary difmap
_audit_creation_method SHELXTL
_cell_angle_alpha 90.00
_cell_angle_beta 103.011(4)
_cell_angle_gamma 90.00
_cell_formula_units_Z 2
_cell_length_a 11.188(3)
_cell_length_b 6.3507(15)
_cell_length_c 16.177(4)
_cell_measurement_temperature 143(2)
_cell_volume 1119.8(5)
_computing_cell_refinement 'Bruker SMART/SAINT'
_computing_data_collection 'Bruker SMART'
_computing_data_reduction 'Bruker SHELXTL'
_computing_molecular_graphics 'Bruker SHELXTL'
_computing_publication_material 'Bruker SHELXTL'
_computing_structure_refinement 'Bruker SHELXTL'
_computing_structure_solution 'Bruker SHELXTL'
_diffrn_ambient_temperature 143(2)
_diffrn_measured_fraction_theta_full 0.973
_diffrn_measured_fraction_theta_max 0.973
_diffrn_measurement_device_type 'CCD area detector'
_diffrn_measurement_method 'omega scans'
_diffrn_radiation_monochromator graphite
_diffrn_radiation_source 'sealed tube'
_diffrn_radiation_type MoK\a
_diffrn_radiation_wavelength 0.71073
_diffrn_reflns_av_R_equivalents 0.1152
_diffrn_reflns_av_sigmaI/netI 0.1623
_diffrn_reflns_limit_h_max 14
_diffrn_reflns_limit_h_min -14
_diffrn_reflns_limit_k_max 8
_diffrn_reflns_limit_k_min -8
_diffrn_reflns_limit_l_max 21
_diffrn_reflns_limit_l_min -20
_diffrn_reflns_number 12021
_diffrn_reflns_theta_full 28.40
_diffrn_reflns_theta_max 28.40
_diffrn_reflns_theta_min 1.87
_diffrn_standards_interval_count 'initial 50 frames recollected'
_diffrn_standards_number '50 frames'
_exptl_absorpt_coefficient_mu 0.168
_exptl_absorpt_correction_type multi-scan
_exptl_absorpt_process_details 'Bruker SADABS'
_exptl_crystal_colour colorless
_exptl_crystal_density_diffrn 1.206
_exptl_crystal_density_meas ?
_exptl_crystal_density_method 'not measured'
_exptl_crystal_description plate
_exptl_crystal_F_000 440
_exptl_crystal_size_max 0.28
_exptl_crystal_size_mid 0.13
_exptl_crystal_size_min 0.06
_refine_diff_density_max 0.651
_refine_diff_density_min -1.190
_refine_diff_density_rms 0.121
_refine_ls_abs_structure_details 'Flack H D (1983), Acta Cryst. A39, 876-881'
_refine_ls_abs_structure_Flack -0.25(18)
_refine_ls_extinction_coef 0.081(12)
_refine_ls_extinction_expression Fc^*^=kFc[1+0.001xFc^2^\l^3^/sin(2\q)]^-1/4^
_refine_ls_extinction_method SHELXTL
_refine_ls_goodness_of_fit_ref 1.018
_refine_ls_hydrogen_treatment constr
_refine_ls_matrix_type full
_refine_ls_number_parameters 258
_refine_ls_number_reflns 5116
_refine_ls_number_restraints 1
_refine_ls_restrained_S_all 1.017
_refine_ls_R_factor_all 0.1614
_refine_ls_R_factor_gt 0.0939
_refine_ls_shift/su_max 0.000
_refine_ls_shift/su_mean 0.000
_refine_ls_structure_factor_coef Fsqd
_refine_ls_weighting_details 'calc w=1/[\s^2^(Fo^2^)+(0.1494P)^2^+0.0000P] where P=(Fo^2^+2Fc^2^)/3'
_refine_ls_weighting_scheme calc
_refine_ls_wR_factor_gt 0.2159
_refine_ls_wR_factor_ref 0.2654
_reflns_number_gt 3044
_reflns_number_total 5116
_reflns_threshold_expression >2sigma(I)
_cod_data_source_file jo0522862si20051228_075701_3.cif
_cod_depositor_comments
;
The following automatic conversions were performed:
'_symmetry_cell_setting' value 'Monoclinic' changed to 'monoclinic'
according to '/home/saulius/struct/CIF-dictionaries/cif_core.dic'
dictionary named 'cif_core.dic' version 2.4.1 from 2010-06-29.

Automatic conversion script
Id: cif_fix_enum 1527 2010-12-29 10:47:43Z saulius 

The following automatic conversions were performed:

'_exptl_crystal_density_meas' value 'none' was changed to '?' - the
value is perceived as not measured.

Automatic conversion script
Id: cif_fix_values 3008 2015-01-20 13:52:24Z robertas 
;
_cod_original_sg_symbol_H-M 'P 21'
_cod_database_code 4021508

loop_
_symmetry_equiv_pos_as_xyz
'x, y, z'
'-x, y+1/2, -z'

loop_
_atom_site_label
_atom_site_type_symbol
_atom_site_fract_x
_atom_site_fract_y
_atom_site_fract_z
_atom_site_U_iso_or_equiv
_atom_site_adp_type
_atom_site_occupancy
_atom_site_symmetry_multiplicity
_atom_site_calc_flag
_atom_site_refinement_flags
S1 S 0.13311(13) 0.8171(2) 0.57172(7) 0.0253(4) Uani 1 1 d .
O1 O -0.1226(4) 1.4047(6) 0.7465(2) 0.0302(11) Uani 1 1 d .
O2 O 0.0671(3) 0.8184(8) 0.4841(2) 0.0283(9) Uani 1 1 d .
O3 O 0.1617(4) 0.6228(7) 0.6148(2) 0.0320(11) Uani 1 1 d .
N1 N 0.0983(5) 0.9895(8) 0.7080(3) 0.0266(12) Uani 1 1 d .
N2 N 0.0462(5) 0.9576(8) 0.6189(3) 0.0250(12) Uani 1 1 d .
H2 H 0.006(6) 1.080(12) 0.590(4) 0.038(19) Uiso 1 1 d .
C1 C 0.0174(6) 1.2588(10) 0.8680(3) 0.0314(16) Uani 1 1 d .
H1A H 0.0526 1.2918 0.9290 0.038 Uiso 1 1 calc R
C2 C -0.0661(6) 1.4448(10) 0.8340(3) 0.0268(14) Uani 1 1 d .
H2A H -0.0163 1.5768 0.8386 0.032 Uiso 1 1 calc R
C3 C -0.1661(6) 1.4696(12) 0.8843(4) 0.0378(17) Uani 1 1 d .
H3A H -0.1276 1.5114 0.9433 0.045 Uiso 1 1 calc R
H3B H -0.2227 1.5837 0.8587 0.045 Uiso 1 1 calc R
C4 C -0.2384(6) 1.2707(12) 0.8861(4) 0.0395(18) Uani 1 1 d .
H4A H -0.2853 1.2378 0.8280 0.047 Uiso 1 1 calc R
H4B H -0.2976 1.2919 0.9225 0.047 Uiso 1 1 calc R
C5 C -0.1551(6) 1.0885(12) 0.9196(4) 0.0383(17) Uani 1 1 d .
H5A H -0.2046 0.9584 0.9170 0.046 Uiso 1 1 calc R
H5B H -0.1150 1.1148 0.9798 0.046 Uiso 1 1 calc R
C6 C -0.0564(6) 1.0567(11) 0.8683(3) 0.0345(16) Uani 1 1 d .
H6A H -0.0007 0.9410 0.8936 0.041 Uiso 1 1 calc R
H6B H -0.0958 1.0168 0.8093 0.041 Uiso 1 1 calc R
C7 C 0.1315(6) 1.2339(10) 0.8263(3) 0.0287(14) Uani 1 1 d .
C8 C 0.2077(6) 1.4400(11) 0.8344(3) 0.0322(15) Uani 1 1 d .
H8A H 0.1900 1.5292 0.8804 0.039 Uiso 1 1 calc R
H8B H 0.1872 1.5204 0.7806 0.039 Uiso 1 1 calc R
C9 C 0.3452(6) 1.3755(10) 0.8549(3) 0.0307(16) Uani 1 1 d .
C10 C 0.3445(6) 1.1364(11) 0.8509(3) 0.0362(17) Uani 1 1 d .
H10A H 0.4153 1.0775 0.8925 0.043 Uiso 1 1 calc R
H10B H 0.3483 1.0873 0.7935 0.043 Uiso 1 1 calc R
C11 C 0.2233(6) 1.0698(11) 0.8725(3) 0.0307(15) Uani 1 1 d .
H11A H 0.1994 0.9260 0.8514 0.037 Uiso 1 1 calc R
H11B H 0.2294 1.0742 0.9345 0.037 Uiso 1 1 calc R
C12 C -0.1391(7) 1.5922(12) 0.6974(4) 0.0390(17) Uani 1 1 d .
H12A H -0.1776 1.5582 0.6383 0.059 Uiso 1 1 calc R
H12B H -0.0592 1.6585 0.7000 0.059 Uiso 1 1 calc R
H12C H -0.1919 1.6895 0.7200 0.059 Uiso 1 1 calc R
C13 C 0.4105(6) 1.4547(13) 0.9439(4) 0.0391(17) Uani 1 1 d .
H13A H 0.3699 1.3958 0.9864 0.059 Uiso 1 1 calc R
H13B H 0.4065 1.6088 0.9453 0.059 Uiso 1 1 calc R
H13C H 0.4965 1.4099 0.9563 0.059 Uiso 1 1 calc R
C14 C 0.4131(6) 1.4739(13) 0.7896(4) 0.0417(18) Uani 1 1 d .
H14A H 0.4995 1.4311 0.8039 0.063 Uiso 1 1 calc R
H14B H 0.4078 1.6278 0.7917 0.063 Uiso 1 1 calc R
H14C H 0.3747 1.4246 0.7324 0.063 Uiso 1 1 calc R
C15 C 0.0881(6) 1.1760(10) 0.7329(3) 0.0256(13) Uani 1 1 d .
H15A H 0.0530 1.2811 0.6930 0.031 Uiso 1 1 calc R
C16 C 0.2706(6) 0.9602(11) 0.5801(3) 0.0281(14) Uani 1 1 d .
C17 C 0.2665(6) 1.1628(10) 0.5476(3) 0.0286(14) Uani 1 1 d .
H17A H 0.1901 1.2232 0.5203 0.034 Uiso 1 1 calc R
C18 C 0.3737(6) 1.2769(11) 0.5547(3) 0.0341(16) Uani 1 1 d .
H18A H 0.3707 1.4147 0.5315 0.041 Uiso 1 1 calc R
C19 C 0.4874(6) 1.1901(12) 0.5964(3) 0.0371(17) Uani 1 1 d .
C20 C 0.4881(7) 0.9877(12) 0.6285(4) 0.0376(16) Uani 1 1 d .
H20A H 0.5640 0.9263 0.6563 0.045 Uiso 1 1 calc R
C21 C 0.3803(6) 0.8718(11) 0.6211(3) 0.0349(17) Uani 1 1 d .
H21A H 0.3825 0.7338 0.6440 0.042 Uiso 1 1 calc R
C22 C 0.6022(6) 1.3155(16) 0.6078(4) 0.0498(19) Uani 1 1 d .
H22A H 0.6716 1.2307 0.6379 0.075 Uiso 1 1 calc R
H22B H 0.5950 1.4422 0.6409 0.075 Uiso 1 1 calc R
H22C H 0.6156 1.3562 0.5521 0.075 Uiso 1 1 calc R

loop_
_atom_site_aniso_label
_atom_site_aniso_U_11
_atom_site_aniso_U_22
_atom_site_aniso_U_33
_atom_site_aniso_U_23
_atom_site_aniso_U_13
_atom_site_aniso_U_12
S1 0.0363(8) 0.0321(8) 0.0108(5) -0.0020(6) 0.0122(5) -0.0003(8)
O1 0.044(3) 0.041(3) 0.0087(17) 0.0037(16) 0.0130(17) -0.002(2)
O2 0.039(2) 0.038(2) 0.0097(15) -0.0050(19) 0.0082(14) -0.006(2)
O3 0.049(3) 0.033(3) 0.0190(19) -0.0020(17) 0.0166(18) 0.008(2)
N1 0.038(3) 0.034(3) 0.0096(19) 0.0012(19) 0.0091(19) -0.004(3)
N2 0.039(3) 0.031(3) 0.0083(19) -0.0028(19) 0.013(2) 0.002(3)
C1 0.044(4) 0.049(4) 0.006(2) 0.001(2) 0.015(2) 0.004(3)
C2 0.036(4) 0.035(4) 0.012(2) -0.004(2) 0.012(2) 0.000(3)
C3 0.052(4) 0.045(4) 0.021(3) -0.005(3) 0.017(3) 0.017(4)
C4 0.041(4) 0.059(5) 0.026(3) 0.006(3) 0.024(3) 0.002(4)
C5 0.055(4) 0.041(4) 0.027(3) 0.003(3) 0.025(3) -0.003(4)
C6 0.052(4) 0.042(4) 0.016(3) 0.002(3) 0.022(3) 0.004(3)
C7 0.038(4) 0.040(4) 0.013(2) 0.001(2) 0.015(2) 0.004(3)
C8 0.047(4) 0.039(4) 0.014(2) 0.003(2) 0.015(3) 0.004(3)
C9 0.037(4) 0.047(4) 0.010(2) 0.003(2) 0.009(2) 0.000(3)
C10 0.049(4) 0.053(4) 0.008(2) -0.003(3) 0.009(2) 0.013(4)
C11 0.047(4) 0.039(4) 0.008(2) 0.004(2) 0.010(2) 0.006(3)
C12 0.052(4) 0.044(4) 0.022(3) 0.010(3) 0.011(3) -0.012(4)
C13 0.040(4) 0.054(5) 0.023(3) -0.005(3) 0.009(3) 0.005(4)
C14 0.040(4) 0.067(5) 0.023(3) 0.005(3) 0.017(3) 0.005(4)
C15 0.036(3) 0.030(4) 0.013(2) 0.001(2) 0.012(2) -0.004(3)
C16 0.038(4) 0.039(4) 0.012(2) -0.004(2) 0.016(2) 0.004(3)
C17 0.042(4) 0.031(3) 0.016(2) 0.001(2) 0.014(2) 0.004(3)
C18 0.049(4) 0.038(4) 0.020(3) -0.002(3) 0.017(3) -0.002(3)
C19 0.044(4) 0.058(5) 0.013(2) -0.005(3) 0.014(3) -0.009(4)
C20 0.042(4) 0.051(4) 0.022(3) 0.002(3) 0.011(3) -0.003(4)
C21 0.050(4) 0.045(4) 0.014(2) 0.005(2) 0.015(3) -0.001(3)
C22 0.052(4) 0.075(5) 0.027(3) 0.000(4) 0.019(3) -0.027(5)

loop_
_atom_type_symbol
_atom_type_description
_atom_type_scat_dispersion_real
_atom_type_scat_dispersion_imag
_atom_type_scat_source
C C 0.0033 0.0016 'International Tables Vol C Tables 4.2.6.8 and 6.1.1.4'
H H 0.0000 0.0000 'International Tables Vol C Tables 4.2.6.8 and 6.1.1.4'
N N 0.0061 0.0033 'International Tables Vol C Tables 4.2.6.8 and 6.1.1.4'
O O 0.0106 0.0060 'International Tables Vol C Tables 4.2.6.8 and 6.1.1.4'
S S 0.1246 0.1234 'International Tables Vol C Tables 4.2.6.8 and 6.1.1.4'

loop_
_geom_angle_atom_site_label_1
_geom_angle_atom_site_label_2
_geom_angle_atom_site_label_3
_geom_angle
O3 S1 O2 119.8(3)
O3 S1 N2 109.8(2)
O2 S1 N2 103.2(2)
O3 S1 C16 108.3(3)
O2 S1 C16 108.5(2)
N2 S1 C16 106.4(3)
C12 O1 C2 112.0(5)
C15 N1 N2 113.8(5)
N1 N2 S1 113.3(4)
C6 C1 C2 111.4(5)
C6 C1 C7 114.0(5)
C2 C1 C7 114.3(5)
O1 C2 C1 108.3(4)
O1 C2 C3 109.2(5)
C1 C2 C3 110.4(5)
C4 C3 C2 112.6(6)
C3 C4 C5 111.1(6)
C4 C5 C6 111.6(5)
C1 C6 C5 110.2(5)
C15 C7 C11 110.4(5)
C15 C7 C8 109.5(4)
C11 C7 C8 103.7(5)
C15 C7 C1 109.8(5)
C11 C7 C1 112.2(5)
C8 C7 C1 111.2(5)
C7 C8 C9 107.1(5)
C10 C9 C13 111.2(5)
C10 C9 C8 105.0(6)
C13 C9 C8 110.6(5)
C10 C9 C14 111.7(6)
C13 C9 C14 107.4(6)
C8 C9 C14 111.0(5)
C9 C10 C11 105.2(6)
C7 C11 C10 103.3(5)
N1 C15 C7 120.7(5)
C21 C16 C17 120.7(6)
C21 C16 S1 119.6(5)
C17 C16 S1 119.7(5)
C18 C17 C16 120.1(6)
C17 C18 C19 120.4(6)
C20 C19 C18 118.0(6)
C20 C19 C22 121.2(7)
C18 C19 C22 120.7(7)
C19 C20 C21 121.7(7)
C16 C21 C20 119.1(6)

loop_
_geom_bond_atom_site_label_1
_geom_bond_atom_site_label_2
_geom_bond_distance
S1 O3 1.418(5)
S1 O2 1.444(3)
S1 N2 1.630(5)
S1 C16 1.765(7)
O1 C12 1.420(8)
O1 C2 1.438(6)
N1 C15 1.264(8)
N1 N2 1.443(6)
C1 C6 1.527(9)
C1 C2 1.529(9)
C1 C7 1.580(8)
C2 C3 1.533(8)
C3 C4 1.503(11)
C4 C5 1.508(10)
C5 C6 1.537(8)
C7 C15 1.524(7)
C7 C11 1.534(9)
C7 C8 1.552(9)
C8 C9 1.553(9)
C9 C10 1.520(10)
C9 C13 1.544(8)
C9 C14 1.563(8)
C10 C11 1.534(9)
C16 C21 1.377(9)
C16 C17 1.387(9)
C17 C18 1.383(9)
C18 C19 1.411(9)
C19 C20 1.386(10)
C19 C22 1.487(10)
C20 C21 1.395(9)

loop_
_geom_torsion_atom_site_label_1
_geom_torsion_atom_site_label_2
_geom_torsion_atom_site_label_3
_geom_torsion_atom_site_label_4
_geom_torsion
C15 N1 N2 S1 136.4(5)
O3 S1 N2 N1 54.7(5)
O2 S1 N2 N1 -176.4(4)
C16 S1 N2 N1 -62.3(4)
C12 O1 C2 C1 -145.2(5)
C12 O1 C2 C3 94.5(6)
C6 C1 C2 O1 -64.7(5)
C7 C1 C2 O1 66.3(6)
C6 C1 C2 C3 54.9(6)
C7 C1 C2 C3 -174.2(5)
O1 C2 C3 C4 64.5(7)
C1 C2 C3 C4 -54.5(7)
C2 C3 C4 C5 55.2(7)
C3 C4 C5 C6 -55.9(7)
C2 C1 C6 C5 -56.0(6)
C7 C1 C6 C5 172.9(5)
C4 C5 C6 C1 56.4(7)
C6 C1 C7 C15 63.1(7)
C2 C1 C7 C15 -66.5(7)
C6 C1 C7 C11 -60.0(7)
C2 C1 C7 C11 170.4(5)
C6 C1 C7 C8 -175.6(5)
C2 C1 C7 C8 54.8(6)
C15 C7 C8 C9 -98.2(5)
C11 C7 C8 C9 19.5(5)
C1 C7 C8 C9 140.3(4)
C7 C8 C9 C10 4.5(5)
C7 C8 C9 C13 -115.5(6)
C7 C8 C9 C14 125.4(5)
C13 C9 C10 C11 92.6(6)
C8 C9 C10 C11 -27.1(5)
C14 C9 C10 C11 -147.5(5)
C15 C7 C11 C10 81.3(6)
C8 C7 C11 C10 -35.9(5)
C1 C7 C11 C10 -156.0(5)
C9 C10 C11 C7 39.7(6)
N2 N1 C15 C7 176.4(5)
C11 C7 C15 N1 20.1(8)
C8 C7 C15 N1 133.6(6)
C1 C7 C15 N1 -104.1(7)
O3 S1 C16 C21 2.1(5)
O2 S1 C16 C21 -129.3(4)
N2 S1 C16 C21 120.2(4)
O3 S1 C16 C17 -176.0(4)
O2 S1 C16 C17 52.6(5)
N2 S1 C16 C17 -57.9(5)
C21 C16 C17 C18 1.2(8)
S1 C16 C17 C18 179.3(4)
C16 C17 C18 C19 -1.1(8)
C17 C18 C19 C20 0.8(8)
C17 C18 C19 C22 -177.2(5)
C18 C19 C20 C21 -0.6(8)
C22 C19 C20 C21 177.4(5)
C17 C16 C21 C20 -0.9(8)
S1 C16 C21 C20 -179.0(4)
C19 C20 C21 C16 0.6(8)

loop_
_cod_related_entry_id
_cod_related_entry_database
_cod_related_entry_code
1 ChemSpider 30658525
